data_4130099
loop_
_publ_author_name
'Feller, Moran'
'Gellrich, Urs'
'Anaby, Aviel'
'Diskin-Posner, Yael'
'Milstein, David'

_publ_section_title
;
 Reductive Cleavage of CO2 by Metal-Ligand-Cooperation Mediated by an
 Iridium Pincer Complex.
;
_journal_issue 20
_journal_name_full 'Journal of the American Chemical Society'
_journal_page_first 6445
_journal_page_last 6454
_journal_paper_doi 10.1021/jacs.6b00202
_journal_volume 138
_journal_year 2016
_chemical_formula_moiety 'C25 H44 Ir N O4 P2, C3 H6 O'
_chemical_formula_sum 'C28 H50 Ir N O5 P2'
_chemical_formula_weight 734.83
_space_group_crystal_system orthorhombic
_space_group_IT_number 19
_space_group_name_Hall 'P 2ac 2ab'
_space_group_name_H-M_alt 'P 21 21 21'
_atom_sites_solution_hydrogens mixed
_audit_creation_method SHELXL-2014/7
_cell_angle_alpha 90
_cell_angle_beta 90
_cell_angle_gamma 90
_cell_formula_units_Z 4
_cell_length_a 12.2328(3)
_cell_length_b 15.8577(4)
_cell_length_c 16.0723(4)
_cell_measurement_reflns_used 29046
_cell_measurement_temperature 100(2)
_cell_measurement_theta_max 27.082
_cell_measurement_theta_min 2.092
_cell_volume 3117.77(13)
_computing_cell_refinement 'CrysAlisPro 1.171.38.41 (Rigaku OD, 2015)'
_computing_data_collection 'CrysAlisPro 1.171.38.41 (Rigaku OD, 2015)'
_computing_data_reduction 'CrysAlisPro 1.171.38.41 (Rigaku OD, 2015)'
_computing_structure_refinement 'SHELXL-2014/7 (Sheldrick, 2014)'
_computing_structure_solution 'ShelXT (Sheldrick, 2015)'
_diffrn_ambient_temperature 100(2)
_diffrn_measured_fraction_theta_full 0.999
_diffrn_measured_fraction_theta_max 0.999
_diffrn_measurement_device_type 'dtrek-CrysAlisPro-abstract goniometer imported rigaku-d*trek images'
_diffrn_measurement_method '\w scans'
_diffrn_radiation_type MoK\a
_diffrn_radiation_wavelength 0.71073
_diffrn_reflns_av_R_equivalents 0.0538
_diffrn_reflns_av_unetI/netI 0.0503
_diffrn_reflns_Laue_measured_fraction_full 0.999
_diffrn_reflns_Laue_measured_fraction_max 0.999
_diffrn_reflns_limit_h_max 15
_diffrn_reflns_limit_h_min -15
_diffrn_reflns_limit_k_max 20
_diffrn_reflns_limit_k_min -19
_diffrn_reflns_limit_l_max 20
_diffrn_reflns_limit_l_min -20
_diffrn_reflns_number 29038
_diffrn_reflns_point_group_measured_fraction_full 0.998
_diffrn_reflns_point_group_measured_fraction_max 0.994
_diffrn_reflns_theta_full 25.242
_diffrn_reflns_theta_max 27.482
_diffrn_reflns_theta_min 2.092
_exptl_absorpt_coefficient_mu 4.420
_exptl_absorpt_correction_T_max 1.00000
_exptl_absorpt_correction_T_min 0.37718
_exptl_absorpt_correction_type multi-scan
_exptl_absorpt_process_details
;
CrysAlisPro 1.171.38.41 (Rigaku Oxford Diffraction, 2015)
Empirical absorption correction using spherical harmonics,
 implemented in SCALE3 ABSPACK scaling algorithm.
;
_exptl_crystal_colour colorless
_exptl_crystal_density_diffrn 1.565
_exptl_crystal_description prism
_exptl_crystal_F_000 1488
_exptl_crystal_size_max 0.269
_exptl_crystal_size_mid 0.090
_exptl_crystal_size_min 0.060
_refine_diff_density_max 1.905
_refine_diff_density_min -0.953
_refine_diff_density_rms 0.138
_refine_ls_abs_structure_details
;
 Flack x determined using 2699 quotients [(I+)-(I-)]/[(I+)+(I-)]
 (Parsons, Flack and Wagner, Acta Cryst. B69 (2013) 249-259).
;
_refine_ls_abs_structure_Flack -0.024(4)
_refine_ls_extinction_method none
_refine_ls_goodness_of_fit_ref 0.949
_refine_ls_hydrogen_treatment mixed
_refine_ls_matrix_type full
_refine_ls_number_parameters 333
_refine_ls_number_reflns 7104
_refine_ls_number_restraints 0
_refine_ls_restrained_S_all 0.949
_refine_ls_R_factor_all 0.0296
_refine_ls_R_factor_gt 0.0252
_refine_ls_shift/su_max 0.002
_refine_ls_shift/su_mean 0.000
_refine_ls_structure_factor_coef Fsqd
_refine_ls_weighting_details 'w=1/[\s^2^(Fo^2^)+(0.0229P)^2^] where P=(Fo^2^+2Fc^2^)/3'
_refine_ls_weighting_scheme calc
_refine_ls_wR_factor_gt 0.0478
_refine_ls_wR_factor_ref 0.0491
_reflns_Friedel_coverage 0.784
_reflns_Friedel_fraction_full 0.996
_reflns_Friedel_fraction_max 0.987
_reflns_number_gt 6555
_reflns_number_total 7104
_reflns_threshold_expression 'I > 2\s(I)'
_cod_data_source_file ja6b00202_si_002.cif
_cod_data_source_block m1860
_cod_original_cell_volume 3117.78(14)
_cod_database_code 4130099
_shelx_shelxl_version_number 2014/7
_shelx_space_group_comment
;
The symmetry employed for this shelxl refinement is uniquely defined
by the following loop, which should always be used as a source of
symmetry information in preference to the above space-group names.
They are only intended as comments.
;
_shelx_estimated_absorpt_t_min 0.383
_shelx_estimated_absorpt_t_max 0.777

loop_
_space_group_symop_operation_xyz
'x, y, z'
'-x+1/2, -y, z+1/2'
'-x, y+1/2, -z+1/2'
'x+1/2, -y+1/2, -z'

loop_
_atom_site_label
_atom_site_type_symbol
_atom_site_fract_x
_atom_site_fract_y
_atom_site_fract_z
_atom_site_U_iso_or_equiv
_atom_site_adp_type
_atom_site_occupancy
_atom_site_site_symmetry_order
_atom_site_calc_flag
_atom_site_refinement_flags_posn
_atom_site_refinement_flags_adp
Ir1 Ir 0.65070(2) 0.68118(2) 0.32927(2) 0.01238(5) Uani 1 1 d . .
H1 H 0.762(4) 0.677(3) 0.309(3) 0.015 Uiso 1 1 d . U
P1 P 0.70621(11) 0.62966(9) 0.45731(9) 0.0136(3) Uani 1 1 d . .
P2 P 0.64079(13) 0.76737(8) 0.21206(8) 0.0142(3) Uani 1 1 d . .
O1 O 0.6830(4) 0.5196(3) 0.2387(3) 0.0346(11) Uani 1 1 d . .
O2 O 0.5137(4) 0.5461(3) 0.2788(3) 0.0299(10) Uani 1 1 d . .
O3 O 0.3460(4) 0.5735(3) 0.3168(2) 0.0336(10) Uani 1 1 d . .
O4 O 0.4746(3) 0.6683(2) 0.3478(2) 0.0183(8) Uani 1 1 d . .
O5 O 0.1647(5) 0.6570(3) 0.1041(3) 0.0501(14) Uani 1 1 d . .
N1 N 0.6733(3) 0.8009(2) 0.3878(3) 0.0126(9) Uani 1 1 d . .
C1 C 0.7717(4) 0.7253(3) 0.4981(4) 0.0184(8) Uani 1 1 d . .
H1A H 0.7640 0.7260 0.5594 0.022 Uiso 1 1 calc R U
H1B H 0.8508 0.7232 0.4851 0.022 Uiso 1 1 calc R U
C2 C 0.7248(4) 0.8052(3) 0.4635(3) 0.0160(11) Uani 1 1 d . .
C3 C 0.7395(5) 0.8826(3) 0.5030(4) 0.0222(9) Uani 1 1 d . .
H3 H 0.7712 0.8851 0.5569 0.027 Uiso 1 1 calc R U
C4 C 0.7075(5) 0.9557(4) 0.4630(4) 0.0222(9) Uani 1 1 d . .
H4 H 0.7177 1.0089 0.4890 0.027 Uiso 1 1 calc R U
C5 C 0.6605(5) 0.9509(3) 0.3850(3) 0.0195(11) Uani 1 1 d . .
H5 H 0.6398 1.0008 0.3563 0.023 Uiso 1 1 calc R U
C6 C 0.6438(5) 0.8726(3) 0.3491(3) 0.0139(10) Uani 1 1 d . .
C7 C 0.5952(4) 0.8652(3) 0.2630(3) 0.0184(8) Uani 1 1 d . .
H7A H 0.6177 0.9143 0.2291 0.022 Uiso 1 1 calc R U
H7B H 0.5145 0.8654 0.2670 0.022 Uiso 1 1 calc R U
C8 C 0.8199(4) 0.5496(4) 0.4578(4) 0.0219(13) Uani 1 1 d . .
C9 C 0.8966(5) 0.5664(4) 0.3832(4) 0.0289(15) Uani 1 1 d . .
H9A H 0.9581 0.5269 0.3849 0.043 Uiso 1 1 calc R U
H9B H 0.9243 0.6243 0.3862 0.043 Uiso 1 1 calc R U
H9C H 0.8561 0.5588 0.3311 0.043 Uiso 1 1 calc R U
C10 C 0.8890(5) 0.5520(4) 0.5379(4) 0.0293(14) Uani 1 1 d . .
H10A H 0.8421 0.5403 0.5860 0.044 Uiso 1 1 calc R U
H10B H 0.9220 0.6080 0.5441 0.044 Uiso 1 1 calc R U
H10C H 0.9468 0.5093 0.5347 0.044 Uiso 1 1 calc R U
C11 C 0.7711(5) 0.4611(4) 0.4459(4) 0.0298(14) Uani 1 1 d . .
H11A H 0.7189 0.4621 0.3996 0.045 Uiso 1 1 calc R U
H11B H 0.7334 0.4439 0.4970 0.045 Uiso 1 1 calc R U
H11C H 0.8298 0.4210 0.4335 0.045 Uiso 1 1 calc R U
C12 C 0.6004(4) 0.6048(3) 0.5383(3) 0.0160(11) Uani 1 1 d . .
C13 C 0.5305(4) 0.6846(4) 0.5454(3) 0.0211(11) Uani 1 1 d . .
H13A H 0.4697 0.6744 0.5838 0.032 Uiso 1 1 calc R U
H13B H 0.5016 0.6994 0.4904 0.032 Uiso 1 1 calc R U
H13C H 0.5755 0.7311 0.5664 0.032 Uiso 1 1 calc R U
C14 C 0.6453(5) 0.5822(3) 0.6247(3) 0.0223(11) Uani 1 1 d . .
H14A H 0.6973 0.6257 0.6426 0.033 Uiso 1 1 calc R U
H14B H 0.6825 0.5276 0.6221 0.033 Uiso 1 1 calc R U
H14C H 0.5849 0.5791 0.6646 0.033 Uiso 1 1 calc R U
C15 C 0.5254(4) 0.5325(3) 0.5082(4) 0.0224(12) Uani 1 1 d . .
H15A H 0.4608 0.5293 0.5441 0.034 Uiso 1 1 calc R U
H15B H 0.5654 0.4790 0.5107 0.034 Uiso 1 1 calc R U
H15C H 0.5025 0.5434 0.4508 0.034 Uiso 1 1 calc R U
C16 C 0.5384(5) 0.7554(4) 0.1253(4) 0.0228(13) Uani 1 1 d . .
C17 C 0.5094(5) 0.8391(4) 0.0832(4) 0.0246(14) Uani 1 1 d . .
H17A H 0.4558 0.8290 0.0390 0.037 Uiso 1 1 calc R U
H17B H 0.5755 0.8642 0.0593 0.037 Uiso 1 1 calc R U
H17C H 0.4783 0.8778 0.1245 0.037 Uiso 1 1 calc R U
C18 C 0.4334(5) 0.7191(4) 0.1625(5) 0.0365(16) Uani 1 1 d . .
H18A H 0.4128 0.7517 0.2119 0.055 Uiso 1 1 calc R U
H18B H 0.4455 0.6601 0.1782 0.055 Uiso 1 1 calc R U
H18C H 0.3745 0.7222 0.1213 0.055 Uiso 1 1 calc R U
C19 C 0.5814(5) 0.6928(4) 0.0595(4) 0.0331(15) Uani 1 1 d . .
H19A H 0.5218 0.6772 0.0217 0.050 Uiso 1 1 calc R U
H19B H 0.6091 0.6421 0.0873 0.050 Uiso 1 1 calc R U
H19C H 0.6405 0.7192 0.0277 0.050 Uiso 1 1 calc R U
C20 C 0.7804(4) 0.7920(3) 0.1678(4) 0.0208(11) Uani 1 1 d . .
C21 C 0.8358(5) 0.7109(4) 0.1380(4) 0.0276(14) Uani 1 1 d . .
H21A H 0.9119 0.7230 0.1231 0.041 Uiso 1 1 calc R U
H21B H 0.7970 0.6891 0.0891 0.041 Uiso 1 1 calc R U
H21C H 0.8339 0.6688 0.1825 0.041 Uiso 1 1 calc R U
C22 C 0.8514(5) 0.8307(3) 0.2372(3) 0.0228(11) Uani 1 1 d . .
H22A H 0.8546 0.7919 0.2846 0.034 Uiso 1 1 calc R U
H22B H 0.8194 0.8844 0.2552 0.034 Uiso 1 1 calc R U
H22C H 0.9255 0.8406 0.2161 0.034 Uiso 1 1 calc R U
C23 C 0.7788(5) 0.8571(4) 0.0969(4) 0.0260(10) Uani 1 1 d . .
H23A H 0.8539 0.8743 0.0838 0.039 Uiso 1 1 calc R U
H23B H 0.7365 0.9066 0.1142 0.039 Uiso 1 1 calc R U
H23C H 0.7451 0.8320 0.0475 0.039 Uiso 1 1 calc R U
C24 C 0.6243(5) 0.5703(4) 0.2750(4) 0.0260(10) Uani 1 1 d . .
C25 C 0.4409(4) 0.5986(3) 0.3170(3) 0.0191(11) Uani 1 1 d . .
C26 C 0.1541(7) 0.7238(4) 0.2355(5) 0.0430(17) Uani 1 1 d . .
H26A H 0.2142 0.7138 0.2746 0.065 Uiso 1 1 calc R U
H26B H 0.0856 0.7302 0.2665 0.065 Uiso 1 1 calc R U
H26C H 0.1686 0.7753 0.2037 0.065 Uiso 1 1 calc R U
C27 C 0.1446(5) 0.6509(4) 0.1774(4) 0.0295(12) Uani 1 1 d . .
C28 C 0.1104(6) 0.5696(4) 0.2151(4) 0.0389(17) Uani 1 1 d . .
H28A H 0.1612 0.5545 0.2598 0.058 Uiso 1 1 calc R U
H28B H 0.1110 0.5254 0.1725 0.058 Uiso 1 1 calc R U
H28C H 0.0365 0.5753 0.2379 0.058 Uiso 1 1 calc R U

loop_
_atom_site_aniso_label
_atom_site_aniso_U_11
_atom_site_aniso_U_22
_atom_site_aniso_U_33
_atom_site_aniso_U_23
_atom_site_aniso_U_13
_atom_site_aniso_U_12
Ir1 0.01515(8) 0.01038(8) 0.01160(8) 0.00141(8) -0.00356(9) -0.00132(8)
P1 0.0117(6) 0.0156(7) 0.0136(7) 0.0035(5) -0.0022(5) -0.0012(5)
P2 0.0199(7) 0.0118(6) 0.0108(6) 0.0003(5) -0.0037(6) 0.0013(6)
O1 0.040(3) 0.031(3) 0.032(3) -0.011(2) 0.004(2) 0.0081(19)
O2 0.034(3) 0.029(2) 0.027(2) 0.0007(19) 0.0030(19) 0.0031(19)
O3 0.028(2) 0.051(3) 0.022(2) 0.0000(18) -0.001(2) -0.019(2)
O4 0.0153(17) 0.021(2) 0.018(2) -0.0025(15) -0.0041(14) 0.0018(15)
O5 0.055(3) 0.073(4) 0.022(2) 0.002(2) -0.004(3) -0.007(3)
N1 0.015(2) 0.010(2) 0.013(2) -0.0021(16) 0.0014(16) -0.0019(15)
C1 0.017(2) 0.019(2) 0.018(2) 0.0029(17) -0.0043(16) -0.0017(16)
C2 0.011(2) 0.023(3) 0.015(2) -0.001(2) -0.0007(19) -0.009(2)
C3 0.024(2) 0.022(2) 0.020(2) -0.0103(17) 0.0015(17) -0.0059(17)
C4 0.024(2) 0.022(2) 0.020(2) -0.0103(17) 0.0015(17) -0.0059(17)
C5 0.022(3) 0.013(2) 0.023(3) -0.003(2) 0.007(3) 0.001(2)
C6 0.014(2) 0.010(2) 0.018(3) -0.0015(17) 0.004(2) 0.001(2)
C7 0.017(2) 0.019(2) 0.018(2) 0.0029(17) -0.0043(16) -0.0017(16)
C8 0.015(3) 0.029(3) 0.022(3) 0.011(3) 0.002(2) 0.006(2)
C9 0.022(3) 0.038(4) 0.027(3) 0.014(3) 0.008(3) 0.011(3)
C10 0.018(3) 0.040(4) 0.029(3) 0.013(3) -0.004(2) 0.004(3)
C11 0.031(3) 0.025(3) 0.034(4) 0.004(3) -0.002(3) 0.011(3)
C12 0.011(2) 0.025(3) 0.012(3) 0.003(2) -0.002(2) -0.001(2)
C13 0.019(3) 0.025(3) 0.018(3) 0.002(3) 0.001(2) 0.000(3)
C14 0.021(3) 0.032(3) 0.014(3) 0.009(2) 0.001(3) -0.003(3)
C15 0.017(3) 0.026(3) 0.024(3) 0.007(2) 0.000(2) -0.006(2)
C16 0.029(3) 0.020(3) 0.019(3) 0.000(2) -0.009(3) -0.001(2)
C17 0.031(3) 0.027(4) 0.016(3) 0.002(2) -0.006(2) 0.008(2)
C18 0.032(3) 0.044(4) 0.034(4) 0.011(3) -0.015(3) -0.011(3)
C19 0.044(4) 0.030(4) 0.026(3) -0.007(3) -0.014(3) 0.006(3)
C20 0.025(3) 0.021(3) 0.016(2) 0.002(3) 0.005(3) 0.005(2)
C21 0.028(4) 0.032(3) 0.023(3) -0.003(2) 0.005(3) 0.007(3)
C22 0.019(2) 0.029(3) 0.021(3) 0.007(2) 0.002(3) -0.006(3)
C23 0.033(3) 0.024(2) 0.020(2) 0.0061(17) 0.0000(18) -0.0003(18)
C24 0.033(3) 0.024(2) 0.020(2) 0.0061(17) 0.0000(18) -0.0003(18)
C25 0.024(3) 0.022(3) 0.011(3) 0.002(2) 0.000(2) -0.006(2)
C26 0.039(4) 0.040(4) 0.051(4) -0.010(3) 0.000(4) 0.010(4)
C27 0.018(3) 0.049(3) 0.022(3) 0.000(3) -0.001(3) 0.006(3)
C28 0.038(4) 0.046(4) 0.032(4) -0.004(3) -0.001(3) 0.000(3)

loop_
_atom_type_symbol
_atom_type_description
_atom_type_scat_dispersion_real
_atom_type_scat_dispersion_imag
_atom_type_scat_source
C C 0.0033 0.0016 'International Tables Vol C Tables 4.2.6.8 and 6.1.1.4'
H H 0.0000 0.0000 'International Tables Vol C Tables 4.2.6.8 and 6.1.1.4'
N N 0.0061 0.0033 'International Tables Vol C Tables 4.2.6.8 and 6.1.1.4'
O O 0.0106 0.0060 'International Tables Vol C Tables 4.2.6.8 and 6.1.1.4'
P P 0.1023 0.0942 'International Tables Vol C Tables 4.2.6.8 and 6.1.1.4'
Ir Ir -1.4442 7.9887 'International Tables Vol C Tables 4.2.6.8 and 6.1.1.4'

loop_
_geom_angle_atom_site_label_1
_geom_angle_atom_site_label_2
_geom_angle_atom_site_label_3
_geom_angle
C24 Ir1 N1 178.1(2)
C24 Ir1 O4 79.4(2)
N1 Ir1 O4 98.70(14)
C24 Ir1 P1 97.20(17)
N1 Ir1 P1 83.37(12)
O4 Ir1 P1 97.77(10)
C24 Ir1 P2 98.95(17)
N1 Ir1 P2 80.87(11)
O4 Ir1 P2 96.53(10)
P1 Ir1 P2 160.12(5)
C24 Ir1 H1 91(2)
N1 Ir1 H1 91(2)
O4 Ir1 H1 170(2)
P1 Ir1 H1 84(2)
P2 Ir1 H1 84(2)
C1 P1 C12 103.1(3)
C1 P1 C8 103.5(3)
C12 P1 C8 111.4(2)
C1 P1 Ir1 98.86(18)
C12 P1 Ir1 119.23(17)
C8 P1 Ir1 117.25(19)
C7 P2 C16 102.3(3)
C7 P2 C20 105.5(2)
C16 P2 C20 110.0(3)
C7 P2 Ir1 98.64(18)
C16 P2 Ir1 125.05(19)
C20 P2 Ir1 112.21(19)
C25 O2 C24 118.7(5)
C25 O4 Ir1 110.3(3)
C6 N1 C2 119.4(4)
C6 N1 Ir1 120.9(3)
C2 N1 Ir1 119.6(3)
C2 C1 P1 113.5(4)
C2 C1 H1A 108.9
P1 C1 H1A 108.9
C2 C1 H1B 108.9
P1 C1 H1B 108.9
H1A C1 H1B 107.7
N1 C2 C3 120.4(5)
N1 C2 C1 117.6(4)
C3 C2 C1 121.8(5)
C4 C3 C2 119.4(5)
C4 C3 H3 120.3
C2 C3 H3 120.3
C5 C4 C3 119.6(5)
C5 C4 H4 120.2
C3 C4 H4 120.2
C6 C5 C4 119.3(5)
C6 C5 H5 120.4
C4 C5 H5 120.4
N1 C6 C5 121.7(5)
N1 C6 C7 117.6(4)
C5 C6 C7 120.6(4)
C6 C7 P2 110.7(4)
C6 C7 H7A 109.5
P2 C7 H7A 109.5
C6 C7 H7B 109.5
P2 C7 H7B 109.5
H7A C7 H7B 108.1
C11 C8 C10 109.9(5)
C11 C8 C9 107.3(5)
C10 C8 C9 108.1(5)
C11 C8 P1 109.2(4)
C10 C8 P1 113.0(4)
C9 C8 P1 109.2(4)
C8 C9 H9A 109.5
C8 C9 H9B 109.5
H9A C9 H9B 109.5
C8 C9 H9C 109.5
H9A C9 H9C 109.5
H9B C9 H9C 109.5
C8 C10 H10A 109.5
C8 C10 H10B 109.5
H10A C10 H10B 109.5
C8 C10 H10C 109.5
H10A C10 H10C 109.5
H10B C10 H10C 109.5
C8 C11 H11A 109.5
C8 C11 H11B 109.5
H11A C11 H11B 109.5
C8 C11 H11C 109.5
H11A C11 H11C 109.5
H11B C11 H11C 109.5
C13 C12 C14 109.0(4)
C13 C12 C15 107.7(4)
C14 C12 C15 108.8(4)
C13 C12 P1 105.2(4)
C14 C12 P1 115.4(4)
C15 C12 P1 110.3(4)
C12 C13 H13A 109.5
C12 C13 H13B 109.5
H13A C13 H13B 109.5
C12 C13 H13C 109.5
H13A C13 H13C 109.5
H13B C13 H13C 109.5
C12 C14 H14A 109.5
C12 C14 H14B 109.5
H14A C14 H14B 109.5
C12 C14 H14C 109.5
H14A C14 H14C 109.5
H14B C14 H14C 109.5
C12 C15 H15A 109.5
C12 C15 H15B 109.5
H15A C15 H15B 109.5
C12 C15 H15C 109.5
H15A C15 H15C 109.5
H15B C15 H15C 109.5
C18 C16 C17 107.7(5)
C18 C16 C19 108.1(5)
C17 C16 C19 109.6(5)
C18 C16 P2 107.8(4)
C17 C16 P2 113.2(4)
C19 C16 P2 110.2(4)
C16 C17 H17A 109.5
C16 C17 H17B 109.5
H17A C17 H17B 109.5
C16 C17 H17C 109.5
H17A C17 H17C 109.5
H17B C17 H17C 109.5
C16 C18 H18A 109.5
C16 C18 H18B 109.5
H18A C18 H18B 109.5
C16 C18 H18C 109.5
H18A C18 H18C 109.5
H18B C18 H18C 109.5
C16 C19 H19A 109.5
C16 C19 H19B 109.5
H19A C19 H19B 109.5
C16 C19 H19C 109.5
H19A C19 H19C 109.5
H19B C19 H19C 109.5
C21 C20 C23 109.7(5)
C21 C20 C22 108.2(5)
C23 C20 C22 106.0(4)
C21 C20 P2 110.1(4)
C23 C20 P2 113.9(4)
C22 C20 P2 108.6(4)
C20 C21 H21A 109.5
C20 C21 H21B 109.5
H21A C21 H21B 109.5
C20 C21 H21C 109.5
H21A C21 H21C 109.5
H21B C21 H21C 109.5
C20 C22 H22A 109.5
C20 C22 H22B 109.5
H22A C22 H22B 109.5
C20 C22 H22C 109.5
H22A C22 H22C 109.5
H22B C22 H22C 109.5
C20 C23 H23A 109.5
C20 C23 H23B 109.5
H23A C23 H23B 109.5
C20 C23 H23C 109.5
H23A C23 H23C 109.5
H23B C23 H23C 109.5
O1 C24 O2 113.9(5)
O1 C24 Ir1 133.9(5)
O2 C24 Ir1 112.2(4)
O3 C25 O4 125.9(5)
O3 C25 O2 114.7(5)
O4 C25 O2 119.4(5)
C27 C26 H26A 109.5
C27 C26 H26B 109.5
H26A C26 H26B 109.5
C27 C26 H26C 109.5
H26A C26 H26C 109.5
H26B C26 H26C 109.5
O5 C27 C28 121.7(6)
O5 C27 C26 122.2(6)
C28 C27 C26 116.0(6)
C27 C28 H28A 109.5
C27 C28 H28B 109.5
H28A C28 H28B 109.5
C27 C28 H28C 109.5
H28A C28 H28C 109.5
H28B C28 H28C 109.5

loop_
_geom_bond_atom_site_label_1
_geom_bond_atom_site_label_2
_geom_bond_distance
Ir1 C24 1.989(6)
Ir1 N1 2.136(4)
Ir1 O4 2.184(3)
Ir1 P1 2.3159(13)
Ir1 P2 2.3306(12)
Ir1 H1 1.40(5)
P1 C1 1.836(5)
P1 C12 1.878(5)
P1 C8 1.883(6)
P2 C7 1.840(6)
P2 C16 1.884(6)
P2 C20 1.891(6)
O1 C24 1.226(7)
O2 C25 1.365(7)
O2 C24 1.407(7)
O3 C25 1.228(7)
O4 C25 1.278(6)
O5 C27 1.207(7)
N1 C6 1.345(6)
N1 C2 1.373(6)
C1 C2 1.498(7)
C1 H1A 0.9900
C1 H1B 0.9900
C2 C3 1.393(7)
C3 C4 1.382(8)
C3 H3 0.9500
C4 C5 1.382(8)
C4 H4 0.9500
C5 C6 1.384(7)
C5 H5 0.9500
C6 C7 1.510(7)
C7 H7A 0.9900
C7 H7B 0.9900
C8 C11 1.536(9)
C8 C10 1.542(8)
C8 C9 1.546(8)
C9 H9A 0.9800
C9 H9B 0.9800
C9 H9C 0.9800
C10 H10A 0.9800
C10 H10B 0.9800
C10 H10C 0.9800
C11 H11A 0.9800
C11 H11B 0.9800
C11 H11C 0.9800
C12 C13 1.532(8)
C12 C14 1.535(7)
C12 C15 1.546(7)
C13 H13A 0.9800
C13 H13B 0.9800
C13 H13C 0.9800
C14 H14A 0.9800
C14 H14B 0.9800
C14 H14C 0.9800
C15 H15A 0.9800
C15 H15B 0.9800
C15 H15C 0.9800
C16 C18 1.531(8)
C16 C17 1.531(8)
C16 C19 1.543(8)
C17 H17A 0.9800
C17 H17B 0.9800
C17 H17C 0.9800
C18 H18A 0.9800
C18 H18B 0.9800
C18 H18C 0.9800
C19 H19A 0.9800
C19 H19B 0.9800
C19 H19C 0.9800
C20 C21 1.530(7)
C20 C23 1.539(8)
C20 C22 1.542(8)
C21 H21A 0.9800
C21 H21B 0.9800
C21 H21C 0.9800
C22 H22A 0.9800
C22 H22B 0.9800
C22 H22C 0.9800
C23 H23A 0.9800
C23 H23B 0.9800
C23 H23C 0.9800
C26 C27 1.492(8)
C26 H26A 0.9800
C26 H26B 0.9800
C26 H26C 0.9800
C27 C28 1.484(9)
C28 H28A 0.9800
C28 H28B 0.9800
C28 H28C 0.9800

loop_
_geom_torsion_atom_site_label_1
_geom_torsion_atom_site_label_2
_geom_torsion_atom_site_label_3
_geom_torsion_atom_site_label_4
_geom_torsion
C12 P1 C1 C2 -95.2(4)
C8 P1 C1 C2 148.6(4)
Ir1 P1 C1 C2 27.7(4)
C6 N1 C2 C3 4.7(7)
Ir1 N1 C2 C3 -179.4(4)
C6 N1 C2 C1 -170.7(5)
Ir1 N1 C2 C1 5.2(6)
P1 C1 C2 N1 -23.9(6)
P1 C1 C2 C3 160.8(4)
N1 C2 C3 C4 -3.8(8)
C1 C2 C3 C4 171.3(5)
C2 C3 C4 C5 0.6(9)
C3 C4 C5 C6 1.6(9)
C2 N1 C6 C5 -2.4(8)
Ir1 N1 C6 C5 -178.3(4)
C2 N1 C6 C7 175.4(4)
Ir1 N1 C6 C7 -0.4(6)
C4 C5 C6 N1 -0.7(8)
C4 C5 C6 C7 -178.5(5)
N1 C6 C7 P2 -24.9(6)
C5 C6 C7 P2 152.9(5)
C16 P2 C7 C6 162.7(4)
C20 P2 C7 C6 -82.2(4)
Ir1 P2 C7 C6 33.8(4)
C1 P1 C8 C11 166.0(4)
C12 P1 C8 C11 55.9(5)
Ir1 P1 C8 C11 -86.4(4)
C1 P1 C8 C10 43.4(5)
C12 P1 C8 C10 -66.7(5)
Ir1 P1 C8 C10 151.0(3)
C1 P1 C8 C9 -76.9(5)
C12 P1 C8 C9 172.9(4)
Ir1 P1 C8 C9 30.6(5)
C1 P1 C12 C13 56.1(4)
C8 P1 C12 C13 166.5(4)
Ir1 P1 C12 C13 -52.1(4)
C1 P1 C12 C14 -64.1(4)
C8 P1 C12 C14 46.3(5)
Ir1 P1 C12 C14 -172.3(3)
C1 P1 C12 C15 172.0(4)
C8 P1 C12 C15 -77.6(4)
Ir1 P1 C12 C15 63.9(4)
C7 P2 C16 C18 -79.1(5)
C20 P2 C16 C18 169.2(4)
Ir1 P2 C16 C18 30.8(5)
C7 P2 C16 C17 40.0(5)
C20 P2 C16 C17 -71.7(5)
Ir1 P2 C16 C17 149.9(3)
C7 P2 C16 C19 163.1(4)
C20 P2 C16 C19 51.4(5)
Ir1 P2 C16 C19 -87.0(5)
C7 P2 C20 C21 169.5(4)
C16 P2 C20 C21 -80.8(4)
Ir1 P2 C20 C21 63.2(4)
C7 P2 C20 C23 -66.7(5)
C16 P2 C20 C23 42.9(5)
Ir1 P2 C20 C23 -173.1(4)
C7 P2 C20 C22 51.2(4)
C16 P2 C20 C22 160.8(4)
Ir1 P2 C20 C22 -55.2(4)
C25 O2 C24 O1 -179.3(5)
C25 O2 C24 Ir1 0.1(6)
Ir1 O4 C25 O3 -179.2(5)
Ir1 O4 C25 O2 -0.8(6)
C24 O2 C25 O3 179.2(5)
C24 O2 C25 O4 0.5(7)
